data_1552004
loop_
_publ_author_name
'Arnab Rit'
'Jesus Campos'
'Haoyu Niu'
'Simon Aldridge'

_publ_section_title
;
 A stable heavier group 14 analogue of vinylidene
;
_journal_name_full 'Nature Chemistry'
_journal_page_first 1022
_journal_page_last 1026
_journal_paper_doi 10.1038/nchem.2597
_journal_volume 8
_journal_year 2016
_chemical_formula_moiety 'C26 H36 B N2, C7 H8, 0.5(Ge2 K2)'
_chemical_formula_sum 'C33 H44 B Ge K N2'
_chemical_formula_weight 591.20
_space_group_crystal_system monoclinic
_space_group_IT_number 15
_space_group_name_Hall '-C 2yc'
_space_group_name_H-M_alt 'C 1 2/c 1'
_atom_sites_solution_hydrogens geom
_cell_angle_alpha 90
_cell_angle_beta 108.53(3)
_cell_angle_gamma 90
_cell_formula_units_Z 8
_cell_length_a 26.718(5)
_cell_length_b 18.519(4)
_cell_length_c 14.938(3)
_cell_measurement_reflns_used 8067
_cell_measurement_temperature 150(2)
_cell_measurement_theta_max 27.485
_cell_measurement_theta_min 5.097
_cell_volume 7008(3)
_computing_cell_refinement 'DENZO/SCALEPACK (Otwinowski & Minor, 1997)'
_computing_data_collection 'COLLECT (Nonius, 2001).'
_computing_data_reduction 'DENZO/SCALEPACK (Otwinowski & Minor, 1997)'
_computing_structure_refinement 'SHELXL-2014/7 (Sheldrick, 2014)'
_computing_structure_solution 'SHELXT 2014/5 (Sheldrick, 2014)'
_diffrn_ambient_temperature 150(2)
_diffrn_measured_fraction_theta_full 0.991
_diffrn_measured_fraction_theta_max 0.992
_diffrn_measurement_device Area
_diffrn_measurement_device_type 'Nonius KappaCCD'
_diffrn_measurement_method \w
_diffrn_radiation_monochromator graphite
_diffrn_radiation_type MoK\a
_diffrn_radiation_wavelength 0.71073
_diffrn_reflns_av_R_equivalents 0.0396
_diffrn_reflns_av_unetI/netI 0.0676
_diffrn_reflns_Laue_measured_fraction_full 0.991
_diffrn_reflns_Laue_measured_fraction_max 0.992
_diffrn_reflns_limit_h_max 34
_diffrn_reflns_limit_h_min -34
_diffrn_reflns_limit_k_max 24
_diffrn_reflns_limit_k_min -21
_diffrn_reflns_limit_l_max 19
_diffrn_reflns_limit_l_min -19
_diffrn_reflns_number 14546
_diffrn_reflns_point_group_measured_fraction_full 0.991
_diffrn_reflns_point_group_measured_fraction_max 0.992
_diffrn_reflns_theta_full 25.242
_diffrn_reflns_theta_max 27.443
_diffrn_reflns_theta_min 5.206
_exptl_absorpt_coefficient_mu 1.014
_exptl_absorpt_correction_T_max 1.0
_exptl_absorpt_correction_T_min 0.867
_exptl_absorpt_correction_type multi-scan
_exptl_absorpt_process_details 'DENZO/SCALEPACK (Otwinowski & Minor, 1997)'
_exptl_crystal_colour 'dark brown'
_exptl_crystal_density_diffrn 1.121
_exptl_crystal_density_meas .
_exptl_crystal_density_method .
_exptl_crystal_description prism
_exptl_crystal_F_000 2496
_exptl_crystal_size_max 0.30
_exptl_crystal_size_mid 0.26
_exptl_crystal_size_min 0.24
_platon_squeeze_details
;
The unit cell contains 4 toluene molecules which have 
been treated as a diffuse contribution to the overall scattering 
without specific atom positions by SQUEEZE/PLATON.
;
_refine_diff_density_max 1.186
_refine_diff_density_min -1.601
_refine_diff_density_rms 0.071
_refine_ls_extinction_coef .
_refine_ls_extinction_method none
_refine_ls_goodness_of_fit_ref 1.088
_refine_ls_hydrogen_treatment constr
_refine_ls_matrix_type full
_refine_ls_number_parameters 376
_refine_ls_number_reflns 7933
_refine_ls_number_restraints 199
_refine_ls_restrained_S_all 1.107
_refine_ls_R_factor_all 0.0985
_refine_ls_R_factor_gt 0.0639
_refine_ls_shift/su_max 0.001
_refine_ls_shift/su_mean 0.000
_refine_ls_structure_factor_coef Fsqd
_refine_ls_weighting_details 'w=1/[\s^2^(Fo^2^)+(0.0846P)^2^+9.3203P] where P=(Fo^2^+2Fc^2^)/3'
_refine_ls_weighting_scheme calc
_refine_ls_wR_factor_gt 0.1663
_refine_ls_wR_factor_ref 0.1797
_reflns_Friedel_coverage 0.000
_reflns_Friedel_fraction_full .
_reflns_Friedel_fraction_max .
_reflns_number_gt 5286
_reflns_number_total 7933
_reflns_threshold_expression 'I > 2\s(I)'
_cod_data_source_file nchem.2597-s5.cif
_cod_data_source_block arnab018
_cod_original_sg_symbol_H-M 'C 2/c'
_cod_database_code 1552004
_shelx_space_group_comment
;
The symmetry employed for this shelxl refinement is uniquely defined
by the following loop, which should always be used as a source of
symmetry information in preference to the above space-group names.
They are only intended as comments.
;
_platon_squeeze_void_probe_radius 1.20

loop_
_space_group_symop_operation_xyz
'x, y, z'
'-x, y, -z+1/2'
'x+1/2, y+1/2, z'
'-x+1/2, y+1/2, -z+1/2'
'-x, -y, -z'
'x, -y, z-1/2'
'-x+1/2, -y+1/2, -z'
'x+1/2, -y+1/2, z-1/2'

loop_
_atom_site_label
_atom_site_type_symbol
_atom_site_fract_x
_atom_site_fract_y
_atom_site_fract_z
_atom_site_U_iso_or_equiv
_atom_site_adp_type
_atom_site_occupancy
_atom_site_site_symmetry_order
_atom_site_calc_flag
_atom_site_refinement_flags_posn
_atom_site_refinement_flags_adp
_atom_site_refinement_flags_occupancy
_atom_site_disorder_assembly
_atom_site_disorder_group
Ge1 Ge 0.74255(3) 0.20826(4) 0.43599(5) 0.03154(18) Uani 0.5 1 d . . P A -1
Ge2 Ge 0.79070(2) 0.24953(3) 0.56347(4) 0.02806(17) Uani 0.5 1 d . . P B -2
B1A B 0.6720(3) 0.3347(4) 0.4868(5) 0.0228(11) Uani 0.5 1 d . U P C -2
N1A N 0.6710(5) 0.4122(5) 0.4678(8) 0.0272(4) Uani 0.5 1 d . U P C -2
C13A C 0.6367(10) 0.4468(15) 0.5050(17) 0.027(3) Uani 0.5 1 d . U P C -2
H13A H 0.6282 0.4967 0.4985 0.032 Uiso 0.5 1 calc R U P C -2
C14A C 0.6177(7) 0.4005(15) 0.5505(16) 0.026(2) Uani 0.5 1 d . U P C -2
H14A H 0.5953 0.4127 0.5866 0.031 Uiso 0.5 1 calc R U P C -2
N2A N 0.6342(8) 0.3304(10) 0.5397(12) 0.0194(18) Uani 0.5 1 d . U P C -2
B1B B 0.6867(3) 0.3505(4) 0.5267(5) 0.0228(11) Uani 0.5 1 d . U P C -1
N1B N 0.6743(5) 0.4201(5) 0.4776(8) 0.0272(4) Uani 0.5 1 d . U P C -1
C13B C 0.6269(10) 0.4491(15) 0.4864(17) 0.027(3) Uani 0.5 1 d . U P C -1
H13B H 0.6123 0.4948 0.4635 0.032 Uiso 0.5 1 calc R U P C -1
C14B C 0.6053(7) 0.3999(15) 0.5339(16) 0.026(2) Uani 0.5 1 d . U P C -1
H14B H 0.5727 0.4041 0.5463 0.031 Uiso 0.5 1 calc R U P C -1
N2B N 0.6424(8) 0.3412(10) 0.5604(12) 0.0194(18) Uani 0.5 1 d . U P C -1
C1 C 0.69901(11) 0.45181(15) 0.4149(2) 0.0273(4) Uani 1 1 d . U . . .
C2 C 0.67970(12) 0.44255(16) 0.3167(2) 0.0299(7) Uani 1 1 d . . . . .
C3 C 0.70586(13) 0.47733(17) 0.2609(2) 0.0322(7) Uani 1 1 d . . . . .
H3 H 0.6918 0.4729 0.1906 0.039 Uiso 1 1 calc R U . . .
C4 C 0.75049(12) 0.51902(16) 0.3024(2) 0.0296(7) Uani 1 1 d . . . . .
H4 H 0.7673 0.5464 0.2617 0.036 Uiso 1 1 calc R U . . .
C5 C 0.76916(12) 0.52743(16) 0.3993(2) 0.0291(6) Uani 1 1 d . . . . .
H5 H 0.7985 0.5623 0.4277 0.035 Uiso 1 1 calc R U . . .
C6 C 0.74353(12) 0.49461(15) 0.4572(2) 0.0270(6) Uani 1 1 d . . . . .
C7 C 0.63073(15) 0.3974(2) 0.2692(3) 0.0591(8) Uani 1 1 d . U . . .
H7 H 0.6241 0.3665 0.3192 0.071 Uiso 1 1 calc R U . . .
C8 C 0.6376(2) 0.3480(3) 0.1953(4) 0.0781(10) Uani 1 1 d . U . . .
H8A H 0.6094 0.3118 0.1793 0.117 Uiso 1 1 calc R U . . .
H8B H 0.6719 0.3237 0.2191 0.117 Uiso 1 1 calc R U . . .
H8C H 0.6361 0.3760 0.1387 0.117 Uiso 1 1 calc R U . . .
C9 C 0.58387(17) 0.4433(2) 0.2301(4) 0.0715(10) Uani 1 1 d . U . . .
H9A H 0.5892 0.4748 0.1811 0.107 Uiso 1 1 calc R U . . .
H9B H 0.5785 0.4730 0.2805 0.107 Uiso 1 1 calc R U . . .
H9C H 0.5528 0.4128 0.2025 0.107 Uiso 1 1 calc R U . . .
C10 C 0.76340(13) 0.50919(19) 0.5626(2) 0.0356(7) Uani 1 1 d . . . . .
H10 H 0.7411 0.4808 0.5924 0.043 Uiso 1 1 calc R U . . .
C11 C 0.82074(16) 0.4843(3) 0.6066(3) 0.0689(14) Uani 1 1 d . . . . .
H11A H 0.8420 0.5025 0.5687 0.103 Uiso 1 1 calc R U . . .
H11B H 0.8220 0.4314 0.6081 0.103 Uiso 1 1 calc R U . . .
H11C H 0.8348 0.5032 0.6710 0.103 Uiso 1 1 calc R U . . .
C12 C 0.75675(19) 0.5886(2) 0.5812(2) 0.0534(10) Uani 1 1 d . . . . .
H12A H 0.7786 0.6177 0.5533 0.080 Uiso 1 1 calc R U . . .
H12B H 0.7677 0.5972 0.6495 0.080 Uiso 1 1 calc R U . . .
H12C H 0.7196 0.6023 0.5530 0.080 Uiso 1 1 calc R U . . .
C15 C 0.62320(12) 0.27257(16) 0.5898(2) 0.0285(6) Uani 1 1 d . . . . .
C16 C 0.58973(12) 0.22178(18) 0.5282(2) 0.0324(7) Uani 1 1 d . . . . .
C17 C 0.57664(13) 0.15933(18) 0.5678(2) 0.0362(7) Uani 1 1 d . . . . .
H17 H 0.5520 0.1236 0.5260 0.043 Uiso 1 1 calc R U . . .
C18 C 0.59553(13) 0.14683(18) 0.6641(2) 0.0371(8) Uani 1 1 d . . . . .
H18 H 0.5828 0.1040 0.6913 0.045 Uiso 1 1 calc R U . . .
C19 C 0.62735(13) 0.19736(17) 0.7234(2) 0.0320(7) Uani 1 1 d . . . . .
H19 H 0.6370 0.1909 0.7933 0.038 Uiso 1 1 calc R U . . .
C20 C 0.64173(12) 0.26148(16) 0.6873(2) 0.0296(7) Uani 1 1 d . . . . .
C21 C 0.67653(13) 0.31585(17) 0.7551(2) 0.0337(7) Uani 1 1 d . . . . .
H21 H 0.6854 0.3547 0.7162 0.040 Uiso 1 1 calc R U . . .
C22 C 0.72789(17) 0.2834(2) 0.8157(4) 0.0779(16) Uani 1 1 d . . . . .
H22A H 0.7207 0.2462 0.8566 0.117 Uiso 1 1 calc R U . . .
H22B H 0.7500 0.3212 0.8546 0.117 Uiso 1 1 calc R U . . .
H22C H 0.7463 0.2616 0.7752 0.117 Uiso 1 1 calc R U . . .
C23 C 0.64704(16) 0.3510(2) 0.8146(3) 0.0524(10) Uani 1 1 d . . . . .
H23A H 0.6138 0.3712 0.7734 0.079 Uiso 1 1 calc R U . . .
H23B H 0.6687 0.3897 0.8526 0.079 Uiso 1 1 calc R U . . .
H23C H 0.6395 0.3148 0.8565 0.079 Uiso 1 1 calc R U . . .
C24 C 0.56708(14) 0.2349(2) 0.4224(2) 0.0414(8) Uani 1 1 d . . . . .
H24 H 0.5905 0.2707 0.4050 0.050 Uiso 1 1 calc R U . . .
C25 C 0.5656(3) 0.1681(3) 0.3645(3) 0.115(3) Uani 1 1 d . . . . .
H25A H 0.5999 0.1437 0.3869 0.172 Uiso 1 1 calc R U . . .
H25B H 0.5580 0.1814 0.2980 0.172 Uiso 1 1 calc R U . . .
H25C H 0.5381 0.1355 0.3709 0.172 Uiso 1 1 calc R U . . .
C26 C 0.51272(16) 0.2680(3) 0.3981(3) 0.0613(12) Uani 1 1 d . . . . .
H26A H 0.4889 0.2344 0.4150 0.092 Uiso 1 1 calc R U . . .
H26B H 0.4993 0.2780 0.3302 0.092 Uiso 1 1 calc R U . . .
H26C H 0.5147 0.3132 0.4332 0.092 Uiso 1 1 calc R U . . .
C27 C 0.57215(14) 0.0889(2) -0.0273(2) 0.0418(8) Uani 1 1 d . . . . .
C28 C 0.57038(15) 0.0546(2) 0.0540(3) 0.0465(9) Uani 1 1 d . . . . .
H28 H 0.5507 0.0112 0.0489 0.056 Uiso 1 1 calc R U . . .
C29 C 0.59648(17) 0.0820(2) 0.1419(3) 0.0556(10) Uani 1 1 d . . . . .
H29 H 0.5943 0.0576 0.1965 0.067 Uiso 1 1 calc R U . . .
C30 C 0.62573(16) 0.1444(2) 0.1516(3) 0.0584(11) Uani 1 1 d . . . . .
H30 H 0.6441 0.1631 0.2124 0.070 Uiso 1 1 calc R U . . .
C31 C 0.62780(16) 0.1792(2) 0.0714(3) 0.0565(10) Uani 1 1 d . . . . .
H31 H 0.6475 0.2226 0.0771 0.068 Uiso 1 1 calc R U . . .
C32 C 0.60179(16) 0.1520(2) -0.0166(3) 0.0521(10) Uani 1 1 d . . . . .
H32 H 0.6040 0.1766 -0.0710 0.063 Uiso 1 1 calc R U . . .
C33 C 0.54371(17) 0.0592(3) -0.1235(3) 0.0634(12) Uani 1 1 d . . . . .
H33A H 0.5147 0.0916 -0.1562 0.095 Uiso 1 1 calc R U . . .
H33B H 0.5296 0.0113 -0.1173 0.095 Uiso 1 1 calc R U . . .
H33C H 0.5683 0.0554 -0.1599 0.095 Uiso 1 1 calc R U . . .
K1 K 0.70426(3) 0.13747(4) 0.61644(5) 0.0397(2) Uani 1 1 d . . . . .

loop_
_atom_site_aniso_label
_atom_site_aniso_U_11
_atom_site_aniso_U_22
_atom_site_aniso_U_33
_atom_site_aniso_U_23
_atom_site_aniso_U_13
_atom_site_aniso_U_12
Ge1 0.0276(3) 0.0310(4) 0.0379(4) 0.0061(3) 0.0130(3) 0.0054(3)
Ge2 0.0295(3) 0.0253(3) 0.0327(4) 0.0024(3) 0.0146(3) 0.0047(3)
B1A 0.022(3) 0.021(3) 0.022(4) 0.000(2) 0.003(3) 0.001(2)
N1A 0.0266(7) 0.0232(8) 0.0359(8) 0.0092(7) 0.0156(7) 0.0038(7)
C13A 0.031(7) 0.024(2) 0.028(8) 0.005(4) 0.012(5) 0.008(4)
C14A 0.021(7) 0.0273(16) 0.032(6) 0.000(4) 0.012(5) 0.004(5)
N2A 0.016(5) 0.017(4) 0.023(6) -0.003(3) 0.002(4) -0.008(3)
B1B 0.022(3) 0.021(3) 0.022(4) 0.000(2) 0.003(3) 0.001(2)
N1B 0.0266(7) 0.0232(8) 0.0359(8) 0.0092(7) 0.0156(7) 0.0038(7)
C13B 0.031(7) 0.024(2) 0.028(8) 0.005(4) 0.012(5) 0.008(4)
C14B 0.021(7) 0.0273(16) 0.032(6) 0.000(4) 0.012(5) 0.004(5)
N2B 0.016(5) 0.017(4) 0.023(6) -0.003(3) 0.002(4) -0.008(3)
C1 0.0267(9) 0.0231(9) 0.0359(9) 0.0094(8) 0.0154(7) 0.0040(8)
C2 0.0286(16) 0.0258(15) 0.0362(17) 0.0044(12) 0.0115(13) -0.0002(12)
C3 0.0393(18) 0.0305(16) 0.0279(16) -0.0002(12) 0.0124(13) -0.0034(14)
C4 0.0360(17) 0.0269(15) 0.0309(16) 0.0028(12) 0.0177(13) -0.0028(13)
C5 0.0317(16) 0.0253(15) 0.0336(16) 0.0032(12) 0.0151(13) 0.0012(12)
C6 0.0317(16) 0.0239(14) 0.0298(15) 0.0043(11) 0.0158(13) 0.0052(12)
C7 0.0394(15) 0.0454(17) 0.092(2) -0.0178(15) 0.0200(15) -0.0131(13)
C8 0.0568(19) 0.064(2) 0.112(3) -0.0383(17) 0.0244(18) -0.0173(15)
C9 0.0469(17) 0.0526(19) 0.102(2) -0.0195(17) 0.0055(17) -0.0074(13)
C10 0.0340(17) 0.0446(19) 0.0275(16) 0.0055(14) 0.0087(13) -0.0039(15)
C11 0.041(2) 0.123(4) 0.042(2) 0.030(2) 0.0132(18) 0.010(2)
C12 0.081(3) 0.048(2) 0.0312(19) -0.0112(16) 0.0181(19) -0.016(2)
C15 0.0283(15) 0.0265(15) 0.0366(17) 0.0089(12) 0.0186(13) 0.0051(12)
C16 0.0284(16) 0.0372(17) 0.0348(17) 0.0046(13) 0.0148(13) 0.0008(13)
C17 0.0353(18) 0.0364(18) 0.0376(18) 0.0013(14) 0.0124(14) -0.0080(14)
C18 0.0403(19) 0.0320(17) 0.0424(19) 0.0059(14) 0.0177(15) -0.0084(14)
C19 0.0391(17) 0.0303(16) 0.0305(16) 0.0031(12) 0.0167(13) -0.0028(14)
C20 0.0303(16) 0.0248(15) 0.0390(17) 0.0033(12) 0.0185(13) 0.0009(12)
C21 0.0348(17) 0.0289(16) 0.0396(18) 0.0005(13) 0.0151(14) -0.0029(13)
C22 0.044(2) 0.042(2) 0.120(4) -0.013(2) -0.012(2) 0.0041(19)
C23 0.045(2) 0.056(2) 0.061(2) -0.0240(19) 0.0241(19) -0.0112(18)
C24 0.0366(18) 0.052(2) 0.0347(18) 0.0078(15) 0.0101(14) 0.0024(16)
C25 0.192(7) 0.108(4) 0.036(2) 0.001(3) 0.023(3) 0.096(5)
C26 0.053(2) 0.079(3) 0.042(2) -0.008(2) 0.0003(18) 0.029(2)
C27 0.0346(18) 0.053(2) 0.0371(18) 0.0003(15) 0.0096(15) 0.0160(16)
C28 0.043(2) 0.049(2) 0.043(2) 0.0076(16) 0.0067(16) 0.0039(17)
C29 0.057(2) 0.063(3) 0.043(2) 0.0102(19) 0.0111(19) 0.015(2)
C30 0.045(2) 0.066(3) 0.059(3) -0.024(2) 0.0081(19) 0.010(2)
C31 0.050(2) 0.047(2) 0.077(3) -0.015(2) 0.026(2) 0.0017(19)
C32 0.057(2) 0.050(2) 0.057(2) 0.0058(18) 0.030(2) 0.0129(19)
C33 0.047(2) 0.095(3) 0.043(2) -0.006(2) 0.0054(18) 0.012(2)
K1 0.0464(4) 0.0301(4) 0.0528(5) 0.0094(3) 0.0299(4) 0.0071(3)

loop_
_atom_type_symbol
_atom_type_description
_atom_type_scat_dispersion_real
_atom_type_scat_dispersion_imag
_atom_type_scat_source
C C 0.0033 0.0016 'International Tables Vol C Tables 4.2.6.8 and 6.1.1.4'
H H 0.0000 0.0000 'International Tables Vol C Tables 4.2.6.8 and 6.1.1.4'
B B 0.0013 0.0007 'International Tables Vol C Tables 4.2.6.8 and 6.1.1.4'
N N 0.0061 0.0033 'International Tables Vol C Tables 4.2.6.8 and 6.1.1.4'
K K 0.2009 0.2494 'International Tables Vol C Tables 4.2.6.8 and 6.1.1.4'
Ge Ge 0.1547 1.8001 'International Tables Vol C Tables 4.2.6.8 and 6.1.1.4'

loop_
_geom_angle_atom_site_label_1
_geom_angle_atom_site_label_2
_geom_angle_atom_site_label_3
_geom_angle
_geom_angle_site_symmetry_1
_geom_angle_site_symmetry_3
N1A B1A N2A 100.6(10) . .
C13A N1A C1 120.8(14) . .
C13A N1A B1A 110.7(15) . .
C1 N1A B1A 128.5(9) . .
C14A C13A N1A 109(2) . .
C14A C13A H13A 125.4 . .
N1A C13A H13A 125.4 . .
C13A C14A N2A 111(2) . .
C13A C14A H14A 124.3 . .
N2A C14A H14A 124.3 . .
C15 N2A C14A 122(2) . .
C15 N2A B1A 129.0(15) . .
C14A N2A B1A 108.0(18) . .
N2B B1B N1B 101.6(11) . .
C13B N1B C1 121.0(14) . .
C13B N1B B1B 110.6(14) . .
C1 N1B B1B 127.6(9) . .
C14B C13B N1B 109.1(18) . .
C14B C13B H13B 125.5 . .
N1B C13B H13B 125.5 . .
C13B C14B N2B 106.0(19) . .
C13B C14B H14B 127.0 . .
N2B C14B H14B 127.0 . .
B1B N2B C14B 112.7(18) . .
B1B N2B C15 127.3(15) . .
C14B N2B C15 117.0(19) . .
C6 C1 C2 121.2(3) . .
C6 C1 N1B 116.0(4) . .
C2 C1 N1B 122.8(4) . .
C6 C1 N1A 123.5(4) . .
C2 C1 N1A 115.2(4) . .
C6 C1 K1 75.58(16) . 7_656
C2 C1 K1 80.25(17) . 7_656
N1B C1 K1 116.2(5) . 7_656
N1A C1 K1 113.3(5) . 7_656
C1 C2 C3 118.6(3) . .
C1 C2 C7 122.0(3) . .
C3 C2 C7 119.5(3) . .
C1 C2 K1 74.91(17) . 7_656
C3 C2 K1 77.76(18) . 7_656
C7 C2 K1 118.7(2) . 7_656
C4 C3 C2 120.6(3) . .
C4 C3 K1 74.93(18) . 7_656
C2 C3 K1 77.65(18) . 7_656
C4 C3 H3 119.7 . .
C2 C3 H3 119.7 . .
K1 C3 H3 119.7 7_656 .
C5 C4 C3 120.2(3) . .
C5 C4 K1 74.94(17) . 7_656
C3 C4 K1 80.47(18) . 7_656
C5 C4 H4 119.8 . .
C3 C4 H4 119.8 . .
K1 C4 H4 119.8 7_656 .
C4 C5 C6 120.9(3) . .
C4 C5 K1 80.09(18) . 7_656
C6 C5 K1 78.01(17) . 7_656
C4 C5 H5 119.3 . .
C6 C5 H5 119.3 . .
K1 C5 H5 119.3 7_656 .
C5 C6 C1 118.6(3) . .
C5 C6 C10 119.0(3) . .
C1 C6 C10 122.4(3) . .
C5 C6 K1 76.46(17) . 7_656
C1 C6 K1 79.15(17) . 7_656
C10 C6 K1 116.65(19) . 7_656
C9 C7 C8 110.5(4) . .
C9 C7 C2 111.3(3) . .
C8 C7 C2 113.0(3) . .
C9 C7 H7 107.2 . .
C8 C7 H7 107.2 . .
C2 C7 H7 107.2 . .
C7 C8 H8A 109.5 . .
C7 C8 H8B 109.5 . .
H8A C8 H8B 109.5 . .
C7 C8 H8C 109.5 . .
H8A C8 H8C 109.5 . .
H8B C8 H8C 109.5 . .
C7 C9 H9A 109.5 . .
C7 C9 H9B 109.5 . .
H9A C9 H9B 109.5 . .
C7 C9 H9C 109.5 . .
H9A C9 H9C 109.5 . .
H9B C9 H9C 109.5 . .
C6 C10 C12 109.9(3) . .
C6 C10 C11 111.3(3) . .
C12 C10 C11 111.8(4) . .
C6 C10 H10 107.9 . .
C12 C10 H10 107.9 . .
C11 C10 H10 107.9 . .
C10 C11 H11A 109.5 . .
C10 C11 H11B 109.5 . .
H11A C11 H11B 109.5 . .
C10 C11 H11C 109.5 . .
H11A C11 H11C 109.5 . .
H11B C11 H11C 109.5 . .
C10 C12 H12A 109.5 . .
C10 C12 H12B 109.5 . .
H12A C12 H12B 109.5 . .
C10 C12 H12C 109.5 . .
H12A C12 H12C 109.5 . .
H12B C12 H12C 109.5 . .
N2A C15 C20 127.5(5) . .
N2A C15 C16 111.1(5) . .
C20 C15 C16 121.4(3) . .
C20 C15 N2B 113.1(6) . .
C16 C15 N2B 125.5(6) . .
N2A C15 K1 114.4(9) . .
C20 C15 K1 75.96(17) . .
C16 C15 K1 80.04(18) . .
N2B C15 K1 114.5(9) . .
C17 C16 C15 117.8(3) . .
C17 C16 C24 120.2(3) . .
C15 C16 C24 121.9(3) . .
C17 C16 K1 76.38(19) . .
C15 C16 K1 75.05(17) . .
C24 C16 K1 120.1(2) . .
C18 C17 C16 121.5(3) . .
C18 C17 K1 74.9(2) . .
C16 C17 K1 79.22(19) . .
C18 C17 H17 119.2 . .
C16 C17 H17 119.2 . .
K1 C17 H17 119.2 . .
C19 C18 C17 120.0(3) . .
C19 C18 K1 76.26(19) . .
C17 C18 K1 80.5(2) . .
C19 C18 H18 119.8 . .
C17 C18 H18 119.8 . .
K1 C18 H18 119.8 . .
C18 C19 C20 120.9(3) . .
C18 C19 K1 78.78(19) . .
C20 C19 K1 78.64(17) . .
C18 C19 H19 119.4 . .
C20 C19 H19 119.4 . .
K1 C19 H19 119.4 . .
C15 C20 C19 118.3(3) . .
C15 C20 C21 122.5(3) . .
C19 C20 C21 119.2(3) . .
C15 C20 K1 79.07(17) . .
C19 C20 K1 75.92(18) . .
C21 C20 K1 114.94(19) . .
C22 C21 C23 111.4(4) . .
C22 C21 C20 112.5(3) . .
C23 C21 C20 110.8(3) . .
C22 C21 H21 107.3 . .
C23 C21 H21 107.3 . .
C20 C21 H21 107.3 . .
C21 C22 H22A 109.5 . .
C21 C22 H22B 109.5 . .
H22A C22 H22B 109.5 . .
C21 C22 H22C 109.5 . .
H22A C22 H22C 109.5 . .
H22B C22 H22C 109.5 . .
C21 C23 H23A 109.5 . .
C21 C23 H23B 109.5 . .
H23A C23 H23B 109.5 . .
C21 C23 H23C 109.5 . .
H23A C23 H23C 109.5 . .
H23B C23 H23C 109.5 . .
C25 C24 C26 110.4(4) . .
C25 C24 C16 113.2(3) . .
C26 C24 C16 110.5(3) . .
C25 C24 H24 107.5 . .
C26 C24 H24 107.5 . .
C16 C24 H24 107.5 . .
C24 C25 H25A 109.5 . .
C24 C25 H25B 109.5 . .
H25A C25 H25B 109.5 . .
C24 C25 H25C 109.5 . .
H25A C25 H25C 109.5 . .
H25B C25 H25C 109.5 . .
C24 C26 H26A 109.5 . .
C24 C26 H26B 109.5 . .
H26A C26 H26B 109.5 . .
C24 C26 H26C 109.5 . .
H26A C26 H26C 109.5 . .
H26B C26 H26C 109.5 . .
C28 C27 C32 117.5(3) . .
C28 C27 C33 121.6(4) . .
C32 C27 C33 120.9(4) . .
C29 C28 C27 121.4(4) . .
C29 C28 H28 119.3 . .
C27 C28 H28 119.3 . .
C28 C29 C30 120.7(4) . .
C28 C29 H29 119.7 . .
C30 C29 H29 119.7 . .
C29 C30 C31 118.7(4) . .
C29 C30 H30 120.7 . .
C31 C30 H30 120.7 . .
C32 C31 C30 120.9(4) . .
C32 C31 H31 119.6 . .
C30 C31 H31 119.6 . .
C31 C32 C27 120.9(4) . .
C31 C32 H32 119.5 . .
C27 C32 H32 119.5 . .
C27 C33 H33A 109.5 . .
C27 C33 H33B 109.5 . .
H33A C33 H33B 109.5 . .
C27 C33 H33C 109.5 . .
H33A C33 H33C 109.5 . .
H33B C33 H33C 109.5 . .
C5 K1 C19 124.84(8) 7_656 .
C5 K1 C6 25.53(7) 7_656 7_656
C19 K1 C6 150.16(8) . 7_656
C5 K1 C18 108.02(8) 7_656 .
C19 K1 C18 24.96(8) . .
C6 K1 C18 130.24(8) 7_656 .
C5 K1 C20 150.26(8) 7_656 .
C19 K1 C20 25.44(8) . .
C6 K1 C20 174.56(8) 7_656 .
C18 K1 C20 44.39(8) . .
C5 K1 C4 24.97(8) 7_656 7_656
C19 K1 C4 110.48(8) . 7_656
C6 K1 C4 44.41(7) 7_656 7_656
C18 K1 C4 102.88(8) . 7_656
C20 K1 C4 133.71(8) . 7_656
C5 K1 C1 44.32(8) 7_656 7_656
C19 K1 C1 158.17(8) . 7_656
C6 K1 C1 25.27(8) 7_656 7_656
C18 K1 C1 152.12(8) . 7_656
C20 K1 C1 159.96(8) . 7_656
C4 K1 C1 51.09(7) 7_656 7_656
C5 K1 C15 153.05(8) 7_656 .
C19 K1 C15 43.98(8) . .
C6 K1 C15 153.92(8) 7_656 .
C18 K1 C15 50.97(8) . .
C20 K1 C15 24.97(8) . .
C4 K1 C15 153.33(8) 7_656 .
C1 K1 C15 155.57(7) 7_656 .
C5 K1 C17 110.20(8) 7_656 .
C19 K1 C17 43.51(8) . .
C6 K1 C17 123.92(9) 7_656 .
C18 K1 C17 24.61(8) . .
C20 K1 C17 51.03(8) . .
C4 K1 C17 115.70(8) 7_656 .
C1 K1 C17 148.90(9) 7_656 .
C15 K1 C17 43.27(8) . .
C5 K1 C2 51.36(8) 7_656 7_656
C19 K1 C2 134.58(8) . 7_656
C6 K1 C2 44.32(8) 7_656 7_656
C18 K1 C2 142.08(8) . 7_656
C20 K1 C2 139.50(8) . 7_656
C4 K1 C2 43.69(8) 7_656 7_656
C1 K1 C2 24.83(8) 7_656 7_656
C15 K1 C2 155.57(8) . 7_656
C17 K1 C2 159.37(8) . 7_656
C5 K1 C3 43.65(8) 7_656 7_656
C19 K1 C3 114.80(8) . 7_656
C6 K1 C3 51.22(8) 7_656 7_656
C18 K1 C3 117.58(8) . 7_656
C20 K1 C3 129.94(8) . 7_656
C4 K1 C3 24.60(8) 7_656 7_656
C1 K1 C3 43.42(7) 7_656 7_656
C15 K1 C3 154.81(8) . 7_656
C17 K1 C3 136.57(8) . 7_656
C2 K1 C3 24.60(7) 7_656 7_656
C5 K1 C16 128.80(9) 7_656 .
C19 K1 C16 51.11(8) . .
C6 K1 C16 132.53(8) 7_656 .
C18 K1 C16 43.59(8) . .
C20 K1 C16 44.15(8) . .
C4 K1 C16 139.61(8) 7_656 .
C1 K1 C16 149.91(8) 7_656 .
C15 K1 C16 24.91(8) . .
C17 K1 C16 24.40(8) . .
C2 K1 C16 174.05(8) 7_656 .
C3 K1 C16 160.66(8) 7_656 .

loop_
_geom_bond_atom_site_label_1
_geom_bond_atom_site_label_2
_geom_bond_distance
_geom_bond_site_symmetry_2
Ge1 K1 3.4328(11) .
Ge2 K1 3.3804(11) .
B1A N1A 1.462(13) .
B1A N2A 1.47(2) .
N1A C13A 1.37(3) .
N1A C1 1.449(13) .
C13A C14A 1.29(4) .
C13A H13A 0.9500 .
C14A N2A 1.40(3) .
C14A H14A 0.9500 .
N2A C15 1.39(2) .
B1B N2B 1.43(2) .
B1B N1B 1.468(14) .
N1B C13B 1.42(3) .
N1B C1 1.431(13) .
C13B C14B 1.39(4) .
C13B H13B 0.9500 .
C14B N2B 1.44(3) .
C14B H14B 0.9500 .
N2B C15 1.49(2) .
C1 C6 1.402(4) .
C1 C2 1.403(4) .
C1 K1 3.225(3) 7_656
C2 C3 1.403(4) .
C2 C7 1.525(5) .
C2 K1 3.292(3) 7_656
C3 C4 1.390(4) .
C3 K1 3.294(3) 7_656
C3 H3 1.0000 .
C4 C5 1.382(4) .
C4 K1 3.225(3) 7_656
C4 H4 1.0000 .
C5 C6 1.401(4) .
C5 K1 3.161(3) 7_656
C5 H5 1.0000 .
C6 C10 1.517(4) .
C6 K1 3.181(3) 7_656
C7 C9 1.473(6) .
C7 C8 1.490(6) .
C7 H7 1.0000 .
C8 H8A 0.9800 .
C8 H8B 0.9800 .
C8 H8C 0.9800 .
C9 H9A 0.9800 .
C9 H9B 0.9800 .
C9 H9C 0.9800 .
C10 C12 1.518(5) .
C10 C11 1.533(5) .
C10 H10 1.0000 .
C11 H11A 0.9800 .
C11 H11B 0.9800 .
C11 H11C 0.9800 .
C12 H12A 0.9800 .
C12 H12B 0.9800 .
C12 H12C 0.9800 .
C15 C20 1.397(4) .
C15 C16 1.417(5) .
C15 K1 3.250(3) .
C16 C17 1.393(4) .
C16 C24 1.522(4) .
C16 K1 3.313(3) .
C17 C18 1.384(5) .
C17 K1 3.278(4) .
C17 H17 1.0000 .
C18 C19 1.380(5) .
C18 K1 3.208(4) .
C18 H18 1.0000 .
C19 C20 1.407(4) .
C19 K1 3.177(3) .
C19 H19 1.0000 .
C20 C21 1.518(4) .
C20 K1 3.211(3) .
C21 C22 1.508(5) .
C21 C23 1.510(5) .
C21 H21 1.0000 .
C22 H22A 0.9800 .
C22 H22B 0.9800 .
C22 H22C 0.9800 .
C23 H23A 0.9800 .
C23 H23B 0.9800 .
C23 H23C 0.9800 .
C24 C25 1.504(6) .
C24 C26 1.510(5) .
C24 H24 1.0000 .
C25 H25A 0.9800 .
C25 H25B 0.9800 .
C25 H25C 0.9800 .
C26 H26A 0.9800 .
C26 H26B 0.9800 .
C26 H26C 0.9800 .
C27 C28 1.385(5) .
C27 C32 1.392(6) .
C27 C33 1.500(5) .
C28 C29 1.373(6) .
C28 H28 0.9500 .
C29 C30 1.377(6) .
C29 H29 0.9500 .
C30 C31 1.377(6) .
C30 H30 0.9500 .
C31 C32 1.373(6) .
C31 H31 0.9500 .
C32 H32 0.9500 .
C33 H33A 0.9800 .
C33 H33B 0.9800 .
C33 H33C 0.9800 .
K1 C5 3.161(3) 7_656
K1 C6 3.181(3) 7_656
K1 C4 3.225(3) 7_656
K1 C1 3.225(3) 7_656
K1 C2 3.292(3) 7_656
K1 C3 3.294(3) 7_656

loop_
_platon_squeeze_void_nr
_platon_squeeze_void_average_x
_platon_squeeze_void_average_y
_platon_squeeze_void_average_z
_platon_squeeze_void_volume
_platon_squeeze_void_count_electrons
_platon_squeeze_void_content
1 0.000 0.000 -0.005 391 96 ' '
2 0.500 0.500 0.052 391 96 ' '
